data_4309326
loop_
_publ_author_name
'Pascal Blondeau'
'Arie van der Lee'
'Mihail Barboiu'

_publ_contact_author_address
;
IEM-UMII, cc047, 34095 Montpellier Cedex 5, France
;
_publ_contact_author_email barboiu@iemm.univ-montp2.fr
_publ_contact_author_name 'M. Barboiu'
_publ_section_title
;
Silver(I) Coordination Polymers Containing Heteroditopic Ureidopyridine
Ligands: The Role of Ligand Isomerism, Hydrogen Bonding, and Stacking
Interactions
;
_journal_name_full 'Inorganic Chemistry'
_journal_page_first 5649
_journal_page_last 5653
_journal_paper_doi 10.1021/ic050278y
_journal_volume 44
_journal_year 2005
_chemical_compound_source 'see text'
_chemical_formula_moiety '(Ag 1+), (PF6 1-), (C12H11N3O)2 (C2H3N)'
_chemical_formula_sum 'C26 H25 Ag F6 N7 O2 P'
_chemical_formula_weight 720.36
_chemical_name_systematic
;
1-Phenyl-3-pyridin-3-yl-urea silver-hexafluorophosphate complex
;
_space_group_IT_number 14
_symmetry_cell_setting monoclinic
_symmetry_space_group_name_Hall '-P 2ybc'
_symmetry_space_group_name_H-M 'P 1 21/c 1'
_atom_sites_solution_hydrogens geom
_atom_sites_solution_primary direct
_atom_sites_solution_secondary difmap
_cell_angle_alpha 90
_cell_angle_beta 106.19(2)
_cell_angle_gamma 90
_cell_formula_units_Z 4
_cell_length_a 10.907(1)
_cell_length_b 20.387(2)
_cell_length_c 13.286(2)
_cell_measurement_reflns_used 1915
_cell_measurement_temperature 173
_cell_measurement_theta_max 17.21
_cell_measurement_theta_min 1.81
_cell_volume 2837.1(6)
_diffrn_ambient_temperature 173
_diffrn_detector_area_resol_mean 17
_diffrn_measured_fraction_theta_max 0.945
_diffrn_measurement_device_type 'Xcalibur CCD'
_diffrn_measurement_method 'area detector'
_diffrn_radiation_type MoK\a
_diffrn_radiation_wavelength 0.71073
_diffrn_reflns_av_R_equivalents 0.1400
_diffrn_reflns_av_sigmaI/netI 0.746
_diffrn_reflns_limit_h_max 15
_diffrn_reflns_limit_h_min -15
_diffrn_reflns_limit_k_max 30
_diffrn_reflns_limit_k_min -29
_diffrn_reflns_limit_l_max 19
_diffrn_reflns_limit_l_min -18
_diffrn_reflns_number 53888
_diffrn_reflns_reduction_process
;
 ?
;
_diffrn_reflns_theta_max 32.38
_diffrn_reflns_theta_min 3.01
_exptl_absorpt_coefficient_mu 0.845
_exptl_absorpt_correction_type none
_exptl_crystal_colour ' transparant     '
_exptl_crystal_density_diffrn 1.686
_exptl_crystal_density_method 'Not Measured'
_exptl_crystal_description ' prism           '
_exptl_crystal_F_000 1448
_exptl_crystal_size_max 0.100
_exptl_crystal_size_mid 0.080
_exptl_crystal_size_min 0.050
_refine_diff_density_max 1.860
_refine_diff_density_min -1.570
_refine_ls_abs_structure_Flack none
_refine_ls_extinction_method none
_refine_ls_goodness_of_fit_ref 0.932
_refine_ls_hydrogen_treatment noref
_refine_ls_matrix_type full
_refine_ls_number_parameters 153
_refine_ls_number_reflns 716
_refine_ls_number_restraints 0
_refine_ls_R_factor_gt 0.1171
_refine_ls_shift/su_max 1.282
_refine_ls_structure_factor_coef Fsqd
_refine_ls_weighting_details
;
 Method= Tukey and Prince
 W = [weight] * [1-(deltaF/6*sigmaF)^2]^2
;
_refine_ls_weighting_scheme calc
_refine_ls_wR_factor_ref 0.1342
_reflns_number_gt 716
_reflns_number_total 9604
_reflns_threshold_expression >2.00\s(i)
_cod_data_source_file ic050278ysi20050222_065358.cif
_cod_data_source_block '[2Ag]PF6'
_cod_depositor_comments
;
The following automatic conversions were performed:
'_symmetry_cell_setting' value 'Monoclinic' changed to 'monoclinic'
according to '/home/saulius/struct/CIF-dictionaries/cif_core.dic'
dictionary named 'cif_core.dic' version 2.4.1 from
2010-06-29.

'_refine_ls_weighting_scheme' value 'calc ' changed to 'calc'
according to '/home/saulius/struct/CIF-dictionaries/cif_core.dic'
dictionary named 'cif_core.dic' version 2.4.1 from 2010-06-29.

Automatic conversion script
Id: cif_fix_enum 1527 2010-12-29 10:47:43Z saulius 
;
_cod_original_sg_symbol_H-M 'P 21/c'
_cod_original_formula_sum 'C26 H25 Ag1 F6 N7 O2 P1 '
_cod_database_code 4309326

loop_
_symmetry_equiv_pos_as_xyz
x,y,z
-x,1/2+y,1/2-z
-x,-y,-z
x,1/2-y,1/2+z

loop_
_atom_site_label
_atom_site_type_symbol
_atom_site_thermal_displace_type
_atom_site_fract_x
_atom_site_fract_y
_atom_site_fract_z
_atom_site_occupancy
_atom_site_U_iso_or_equiv
_atom_site_calc_flag
_atom_site_refinement_flags
Ag1 Ag Uiso 0.6047(5) 0.0675(3) 0.6702(5) 1.000 0.0349(14) . .
O2 O Uiso 0.056(4) -0.150(2) 0.501(3) 1.000 0.040(14) . .
N4 N Uiso 0.185(4) -0.234(2) 0.498(3) 1.000 0.016(14) . .
N19 N Uiso 0.274(5) -0.124(2) 0.550(4) 1.000 0.037(16) . .
N24 N Uiso 0.415(4) 0.028(2) 0.604(4) 1.000 0.032(16) . .
N63 N Uiso 0.736(5) -0.035(2) 0.686(4) 1.000 0.028(17) . .
C3 C Uiso 0.159(5) -0.172(3) 0.520(4) 1.000 0.013(18) . .
C5 C Uiso 0.093(6) -0.294(3) 0.469(5) 1.000 0.05(2) . .
C6 C Uiso -0.040(6) -0.279(3) 0.449(5) 1.000 0.027(19) . .
C7 C Uiso -0.112(5) -0.340(3) 0.454(4) 1.000 0.017(17) . .
C8 C Uiso -0.059(9) -0.395(4) 0.451(7) 1.000 0.09(3) . .
C9 C Uiso 0.085(7) -0.400(4) 0.490(6) 1.000 0.07(3) . .
C10 C Uiso 0.156(6) -0.346(4) 0.490(5) 1.000 0.04(2) . .
C20 C Uiso 0.274(5) -0.061(4) 0.550(4) 1.000 0.019(15) . .
C21 C Uiso 0.165(5) -0.024(3) 0.554(4) 1.000 0.013(17) . .
C22 C Uiso 0.184(6) 0.042(3) 0.577(5) 1.000 0.05(3) . .
C23 C Uiso 0.316(5) 0.073(4) 0.607(4) 1.000 0.028(15) . .
C25 C Uiso 0.395(6) -0.036(3) 0.595(5) 1.000 0.04(2) . .
C64 C Uiso 0.815(5) -0.069(4) 0.682(4) 1.000 0.028(16) . .
C65 C Uiso 0.926(6) -0.103(3) 0.688(5) 1.000 0.03(2) . .
O47 O Uiso 0.909(4) -0.475(2) 0.718(3) 1.000 0.041(14) . .
N33 N Uiso 0.715(4) -0.428(3) 0.650(3) 1.000 0.035(13) . .
N35 N Uiso 0.889(5) -0.363(3) 0.688(4) 1.000 0.036(16) . .
C34 C Uiso 0.843(6) -0.422(5) 0.690(5) 1.000 0.06(2) . .
C37 C Uiso 1.011(7) -0.343(3) 0.739(5) 1.000 0.04(2) . .
C38 C Uiso 1.122(7) -0.382(3) 0.752(5) 1.000 0.05(2) . .
C40 C Uiso 1.252(7) -0.291(4) 0.765(5) 1.000 0.05(2) . .
C41 C Uiso 1.159(5) -0.251(3) 0.737(4) 1.000 0.011(16) . .
C42 C Uiso 1.046(7) -0.277(4) 0.717(6) 1.000 0.07(2) . .
C48 C Uiso 0.624(7) -0.483(3) 0.648(6) 1.000 0.05(2) . .
C49 C Uiso 0.666(6) -0.550(4) 0.643(5) 1.000 0.05(3) . .
C50 C Uiso 0.588(8) -0.594(3) 0.677(7) 1.000 0.06(2) . .
C51 C Uiso 0.463(8) -0.577(5) 0.631(6) 1.000 0.09(3) . .
C52 C Uiso 0.419(7) -0.519(4) 0.622(6) 1.000 0.06(3) . .
C54 C Uiso 0.502(6) -0.466(3) 0.632(5) 1.000 0.04(2) . .
P30 P Uiso 0.591(2) -0.2383(12) 0.5842(16) 1.000 0.094(9) . .
F17 F Uiso 0.439(2) -0.225(4) 0.544(5) 1.000 0.39(3) . .
F31 F Uiso 0.566(8) -0.3118(14) 0.616(5) 1.000 0.39(3) . .
F59 F Uiso 0.744(2) -0.252(4) 0.624(6) 1.000 0.39(3) . .
F60 F Uiso 0.617(7) -0.1649(16) 0.553(6) 1.000 0.39(3) . .
F61 F Uiso 0.593(7) -0.214(3) 0.701(3) 1.000 0.39(3) . .
F62 F Uiso 0.590(7) -0.263(3) 0.468(3) 1.000 0.39(3) . .
N39 N Uiso 1.242(5) -0.360(3) 0.770(4) 1.000 0.045(17) . .
H11 H Uiso 0.25170 -0.35050 0.51610 1.000 0.0584 . .
H12 H Uiso 0.11360 -0.44990 0.47870 1.000 0.0929 . .
H13 H Uiso -0.11710 -0.43500 0.45170 1.000 0.0521 . .
H14 H Uiso -0.20480 -0.32830 0.41920 1.000 0.0596 . .
H15 H Uiso -0.07300 -0.23360 0.45330 1.000 0.0462 . .
H16 H Uiso 0.27750 -0.24250 0.48780 1.000 0.0281 . .
H18 H Uiso 0.35250 -0.15390 0.55600 1.000 0.0018 . .
H26 H Uiso 0.47250 -0.06550 0.58810 1.000 0.0353 . .
H27 H Uiso 0.32660 0.11670 0.61160 1.000 0.0272 . .
H28 H Uiso 0.11780 0.07430 0.56830 1.000 0.0182 . .
H29 H Uiso 0.07910 -0.04200 0.53030 1.000 0.0227 . .
H66 H Uiso 0.93890 -0.14270 0.73650 1.000 0.0334 . .
H67 H Uiso 1.01130 -0.07710 0.71170 1.000 0.0334 . .
H68 H Uiso 0.92540 -0.12140 0.61530 1.000 0.0334 . .
H32 H Uiso 0.67340 -0.38230 0.63250 1.000 0.0440 . .
H36 H Uiso 0.82770 -0.32560 0.68080 1.000 0.0272 . .
H43 H Uiso 0.96910 -0.24070 0.69050 1.000 0.0432 . .
H44 H Uiso 1.18930 -0.20760 0.74450 1.000 0.0270 . .
H45 H Uiso 1.35860 -0.28380 0.79090 1.000 0.0001 . .
H46 H Uiso 1.10610 -0.43350 0.75350 1.000 0.0404 . .
H53 H Uiso 0.38970 -0.61550 0.63600 1.000 0.0579 . .
H55 H Uiso 0.47470 -0.41570 0.62250 1.000 0.0503 . .
H56 H Uiso 0.31870 -0.51010 0.60040 1.000 0.0738 . .
H57 H Uiso 0.61150 -0.64180 0.67530 1.000 0.0732 . .
H58 H Uiso 0.77040 -0.55610 0.68160 1.000 0.0363 . .

loop_
_atom_type_symbol
_atom_type_description
_atom_type_scat_dispersion_real
_atom_type_scat_dispersion_imag
_atom_type_scat_source
P P 0.1023 0.0942 'International Tables Vol C Tables 4.2.6.8 and 6.1.1.4'
O O 0.0106 0.0060 'International Tables Vol C Tables 4.2.6.8 and 6.1.1.4'
N N 0.0061 0.0033 'International Tables Vol C Tables 4.2.6.8 and 6.1.1.4'
F F 0.0171 0.0103 'International Tables Vol C Tables 4.2.6.8 and 6.1.1.4'
Ag Ag -0.8971 1.1015 'International Tables Vol C Tables 4.2.6.8 and 6.1.1.4'
H H 0.0000 0.0000 'International Tables Vol C Tables 4.2.6.8 and 6.1.1.4'
C C 0.0033 0.0016 'International Tables Vol C Tables 4.2.6.8 and 6.1.1.4'

loop_
_geom_angle_atom_site_label_1
_geom_angle_atom_site_label_2
_geom_angle_atom_site_label_3
_geom_angle
_geom_angle_site_symmetry_1
_geom_angle_site_symmetry_2
_geom_angle_site_symmetry_3
_geom_angle_publ_flag
N24 Ag1 N63 100.5(16) . . . yes
F61 P30 F62 180(4) . . . yes
F17 P30 F31 91(4) . . . yes
F17 P30 F59 180(4) . . . yes
F17 P30 F60 90(4) . . . yes
F17 P30 F61 90(4) . . . yes
F17 P30 F62 90(4) . . . yes
F31 P30 F59 89(4) . . . yes
F31 P30 F60 180(5) . . . yes
F31 P30 F61 89(3) . . . yes
F31 P30 F62 90(3) . . . yes
F59 P30 F60 90(4) . . . yes
F59 P30 F61 90(4) . . . yes
F59 P30 F62 89(4) . . . yes
F60 P30 F61 90(4) . . . yes
F60 P30 F62 90(4) . . . yes
C3 N4 C5 129(5) . . . yes
C3 N19 C20 129(5) . . . yes
Ag1 N24 C25 121(4) . . . yes
Ag1 N24 C23 113(4) . . . yes
C23 N24 C25 122(5) . . . yes
Ag1 N63 C64 160(5) . . . yes
C3 N4 H16 116.33 . . . no
C5 N4 H16 113.97 . . . no
C20 N19 H18 126.05 . . . no
C3 N19 H18 103.89 . . . no
C34 N33 C48 133(6) . . . yes
C34 N35 C37 126(6) . . . yes
C48 N33 H32 115.15 . . . no
C34 N33 H32 110.29 . . . no
C34 N35 H36 116.95 . . . no
C37 N35 H36 110.48 . . . no
C38 N39 C40 114(6) . . . yes
N4 C3 N19 116(5) . . . yes
O2 C3 N4 124(5) . . . yes
O2 C3 N19 118(5) . . . yes
N4 C5 C10 109(6) . . . yes
N4 C5 C6 115(5) . . . yes
C6 C5 C10 133(6) . . . no
C5 C6 C7 110(5) . . . no
C6 C7 C8 119(7) . . . no
C7 C8 C9 119(7) . . . no
C8 C9 C10 119(7) . . . no
C5 C10 C9 114(7) . . . no
N19 C20 C25 112(6) . . . yes
C21 C20 C25 120(6) . . . no
N19 C20 C21 122(6) . . . yes
C20 C21 C22 117(6) . . . no
C21 C22 C23 122(6) . . . no
N24 C23 C22 113(6) . . . yes
N24 C25 C20 121(6) . . . yes
N63 C64 C65 170(6) . . . yes
C5 C6 H15 123.27 . . . no
C7 C6 H15 124.76 . . . no
C8 C7 H14 126.74 . . . no
C6 C7 H14 104.80 . . . no
C7 C8 H13 114.29 . . . no
C9 C8 H13 121.57 . . . no
C8 C9 H12 109.03 . . . no
C10 C9 H12 125.34 . . . no
C9 C10 H11 117.78 . . . no
C5 C10 H11 127.24 . . . no
C22 C21 H29 120.66 . . . no
C20 C21 H29 121.84 . . . no
C23 C22 H28 111.83 . . . no
C21 C22 H28 125.42 . . . no
C22 C23 H27 121.65 . . . no
N24 C23 H27 123.77 . . . no
C20 C25 H26 116.09 . . . no
N24 C25 H26 116.82 . . . no
H66 C65 H67 104.93 . . . no
C64 C65 H68 110.59 . . . no
H67 C65 H68 103.84 . . . no
H66 C65 H68 105.43 . . . no
C64 C65 H67 117.37 . . . no
C64 C65 H66 113.58 . . . no
O47 C34 N35 126(6) . . . yes
N33 C34 N35 116(8) . . . yes
O47 C34 N33 118(8) . . . yes
N35 C37 C38 125(6) . . . yes
C38 C37 C42 106(7) . . . no
N35 C37 C42 117(6) . . . yes
N39 C38 C37 126(6) . . . yes
N39 C40 C41 126(7) . . . yes
C40 C41 C42 116(7) . . . no
C37 C42 C41 129(7) . . . no
N33 C48 C49 119(6) . . . yes
N33 C48 C54 116(6) . . . yes
C49 C48 C54 124(6) . . . no
C48 C49 C50 111(6) . . . no
C49 C50 C51 108(7) . . . no
C50 C51 C52 125(8) . . . no
C51 C52 C54 120(8) . . . no
C48 C54 C52 114(6) . . . no
N39 C38 H46 118.84 . . . no
C37 C38 H46 114.64 . . . no
C41 C40 H45 132.54 . . . no
N39 C40 H45 101.65 . . . no
C42 C41 H44 133.72 . . . no
C40 C41 H44 110.11 . . . no
C37 C42 H43 117.94 . . . no
C41 C42 H43 112.71 . . . no
C50 C49 H58 114.52 . . . no
C48 C49 H58 112.25 . . . no
C49 C50 H57 115.58 . . . no
C51 C50 H57 117.40 . . . no
C52 C51 H53 113.30 . . . no
C50 C51 H53 115.29 . . . no
C51 C52 H56 121.10 . . . no
C54 C52 H56 118.99 . . . no
C48 C54 H55 120.17 . . . no
C52 C54 H55 125.66 . . . no

loop_
_geom_bond_atom_site_label_1
_geom_bond_atom_site_label_2
_geom_bond_distance
_geom_bond_site_symmetry_1
_geom_bond_site_symmetry_2
_geom_bond_publ_flag
Ag1 N24 2.17(5) . . yes
Ag1 N63 2.51(5) . . yes
P30 F61 1.62(5) . . yes
P30 F62 1.62(5) . . yes
P30 F60 1.60(5) . . yes
P30 F17 1.62(4) . . yes
P30 F31 1.60(4) . . yes
P30 F59 1.63(5) . . yes
O2 C3 1.17(7) . . yes
O47 C34 1.29(10) . . yes
N4 C3 1.35(7) . . yes
N4 C5 1.56(8) . . yes
N19 C20 1.28(9) . . yes
N19 C3 1.55(8) . . yes
N24 C23 1.43(8) . . yes
N24 C25 1.32(7) . . yes
N63 C64 1.12(8) . . yes
N4 H16 1.0689 . . no
N19 H18 1.0358 . . no
N33 C34 1.35(8) . . yes
N33 C48 1.49(9) . . yes
N35 C34 1.31(11) . . yes
N35 C37 1.38(9) . . yes
N33 H32 1.0340 . . no
N35 H36 1.0009 . . no
N39 C40 1.41(10) . . yes
N39 C38 1.34(10) . . yes
C5 C10 1.25(10) . . no
C5 C6 1.43(10) . . no
C6 C7 1.48(9) . . no
C7 C8 1.27(11) . . no
C8 C9 1.51(13) . . no
C9 C10 1.35(11) . . no
C20 C21 1.42(9) . . no
C20 C25 1.39(9) . . no
C21 C22 1.38(9) . . no
C22 C23 1.52(9) . . no
C64 C65 1.38(9) . . no
C6 H15 1.0005 . . no
C7 H14 1.0169 . . no
C8 H13 1.0344 . . no
C9 H12 1.0867 . . no
C10 H11 1.0081 . . no
C21 H29 0.9732 . . no
C22 H28 0.9601 . . no
C23 H27 0.8983 . . no
C25 H26 1.0620 . . no
C65 H67 1.0393 . . no
C65 H66 1.0196 . . no
C65 H68 1.0345 . . no
C37 C38 1.42(10) . . no
C37 C42 1.45(10) . . no
C40 C41 1.27(10) . . no
C41 C42 1.30(10) . . no
C48 C49 1.45(10) . . no
C48 C54 1.33(10) . . no
C49 C50 1.40(11) . . no
C50 C51 1.37(13) . . no
C51 C52 1.27(13) . . no
C52 C54 1.39(10) . . no
C38 H46 1.0652 . . no
C40 H45 1.1264 . . no
C41 H44 0.9400 . . no
C42 H43 1.1002 . . no
C49 H58 1.1178 . . no
C50 H57 1.0095 . . no
C51 H53 1.1355 . . no
C52 H56 1.0663 . . no
C54 H55 1.0655 . . no

loop_
_geom_contact_atom_site_label_1
_geom_contact_atom_site_label_2
_geom_contact_distance
_geom_contact_site_symmetry_1
_geom_contact_site_symmetry_2
_geom_contact_publ_flag
Ag1 N39 2.21(6) . 2_756 no
Ag1 C38 3.05(8) . 2_756 no
Ag1 C40 3.28(8) . 2_756 no
Ag1 C48 4.06(8) . 2_656 no
Ag1 C51 4.16(9) . 2_656 no
Ag1 C52 3.35(8) . 2_656 no
Ag1 C54 3.23(7) . 2_656 no
Ag1 C20 3.53(5) . 3_656 no
Ag1 C25 3.58(6) . 3_656 no
Ag1 N19 3.71(5) . 3_656 no
Ag1 N24 4.08(5) . 3_656 no
Ag1 F60 3.82(7) . 3_656 no
Ag1 H55 3.1278 . 2_656 no
Ag1 H56 3.3272 . 2_656 no
Ag1 H45 3.0826 . 2_756 no
Ag1 H46 3.0323 . 2_756 no
Ag1 H18 3.6242 . 3_656 no
Ag1 H26 3.2979 . 3_656 no
P30 H36 3.1036 . . no
P30 H18 3.0536 . . no
P30 H32 3.0849 . . no
F17 C3 3.17(7) . . no
F17 N4 2.67(6) . . no
F17 N19 2.75(8) . . no
F31 N33 2.84(8) . . no
F31 C54 3.24(7) . . no
F59 C42 3.22(9) . . no
F59 N35 2.76(9) . . no
F60 C23 3.07(9) . 3_656 no
F60 C64 3.06(9) . . no
F60 Ag1 3.82(7) . 3_656 no
F17 H18 1.7608 . . no
F17 H16 1.7476 . . no
F31 H55 2.3524 . . no
F31 H32 1.8283 . . no
F31 H36 2.7563 . . no
F59 H36 1.8084 . . no
F59 H32 2.7768 . . no
F59 H43 2.3774 . . no
F60 H26 2.6866 . . no
F60 H27 2.6223 . 3_656 no
F62 H14 2.8304 . 1_655 no
O2 C6 2.84(7) . . no
O2 C37 3.38(7) . 4_444 no
O2 C21 2.84(7) . . no
O2 C65 3.33(8) . 1_455 no
O2 C22 3.36(8) . 3_556 no
O47 C22 3.18(8) . 2_646 no
O47 C65 3.22(8) . 2_746 no
O47 C38 2.93(8) . . no
O47 C49 2.98(8) . . no
O2 H28 2.4186 . 3_556 no
O2 H15 2.1883 . . no
O2 H29 2.2379 . . no
O2 H68 2.4252 . 1_455 no
O47 H58 2.2012 . . no
O47 H67 2.3469 . 2_746 no
O47 H46 2.2348 . . no
N4 F17 2.67(6) . . no
N4 C41 3.28(6) . 1_455 no
N4 C41 3.41(6) . 4_444 no
N4 C40 3.41(8) . 4_444 no
N19 F17 2.75(8) . . no
N19 Ag1 3.71(5) . 3_656 no
N24 C48 3.45(9) . 2_656 no
N24 C54 3.37(8) . 2_656 no
N24 Ag1 4.08(5) . 3_656 no
N33 C23 3.34(6) . 2_646 no
N33 F31 2.84(8) . . no
N35 C8 3.41(11) . 1_655 no
N35 F59 2.76(9) . . no
N35 C7 3.14(7) . 1_655 no
N39 C37 2.46(10) . . no
N39 C42 2.66(10) . . no
N39 C41 2.39(9) . . no
N39 C38 1.34(10) . . no
N39 Ag1 2.21(6) . 2_746 no
N39 C40 1.41(10) . . no
N63 C52 3.45(9) . 2_656 no
N39 H46 2.0759 . . no
N39 H45 1.9776 . . no
N63 H46 2.6687 . 2_756 no
N63 H26 2.8729 . . no
C3 C41 3.30(8) . 1_455 no
C3 F17 3.17(7) . . no
C5 C42 3.55(10) . 4_444 no
C5 C41 3.48(8) . 4_444 no
C5 C41 3.54(8) . 1_455 no
C5 C42 3.49(10) . 1_455 no
C6 O2 2.84(7) . . no
C6 C42 3.42(10) . 1_455 no
C7 N35 3.14(7) . 1_455 no
C8 C65 3.45(11) . 4_444 no
C8 C64 3.53(10) . 4_444 no
C8 N35 3.41(11) . 1_455 no
C9 C38 3.41(10) . 1_455 no
C20 C50 3.58(10) . 2_656 no
C20 Ag1 3.53(5) . 3_656 no
C21 O2 2.84(7) . . no
C22 O47 3.18(8) . 2_656 no
C22 C34 3.27(9) . 2_656 no
C22 C64 3.49(8) . 3_656 no
C22 O2 3.36(8) . 3_556 no
C23 C34 3.59(9) . 2_656 no
C23 C54 3.57(8) . 2_656 no
C23 F60 3.07(9) . 3_656 no
C23 C48 3.34(9) . 2_656 no
C23 N33 3.34(7) . 2_656 no
C25 C50 3.21(11) . 2_656 no
C25 Ag1 3.58(6) . 3_656 no
C34 C22 3.27(9) . 2_646 no
C34 C23 3.59(9) . 2_646 no
C37 N39 2.46(10) . . no
C37 O2 3.38(7) . 4_645 no
C38 O47 2.93(8) . . no
C38 N39 1.34(10) . . no
C38 Ag1 3.05(8) . 2_746 no
C38 C9 3.41(10) . 1_655 no
C40 Ag1 3.28(8) . 2_746 no
C40 N4 3.41(8) . 4_645 no
C40 N39 1.41(10) . . no
C41 N4 3.41(6) . 4_645 no
C41 N39 2.39(9) . . no
C41 C5 3.48(8) . 4_645 no
C41 C3 3.30(8) . 1_655 no
C41 C5 3.54(8) . 1_655 no
C41 N4 3.28(6) . 1_655 no
C42 C5 3.55(10) . 4_645 no
C42 N39 2.66(10) . . no
C42 F59 3.22(9) . . no
C42 C5 3.49(10) . 1_655 no
C42 C6 3.42(10) . 1_655 no
C48 N24 3.45(9) . 2_646 no
C48 Ag1 4.06(8) . 2_646 no
C48 C52 3.49(11) . 3_646 no
C48 C23 3.34(9) . 2_646 no
C49 O47 2.98(8) . . no
C50 C25 3.21(11) . 2_646 no
C50 C20 3.58(10) . 2_646 no
C51 Ag1 4.16(9) . 2_646 no
C52 C48 3.49(11) . 3_646 no
C52 N63 3.45(9) . 2_646 no
C52 Ag1 3.35(8) . 2_646 no
C54 F31 3.24(7) . . no
C54 N24 3.37(8) . 2_646 no
C54 Ag1 3.23(7) . 2_646 no
C54 C23 3.57(8) . 2_646 no
C64 F60 3.06(9) . . no
C64 C8 3.53(10) . 4_645 no
C64 C22 3.49(8) . 3_656 no
C65 O47 3.22(7) . 2_756 no
C65 C8 3.45(11) . 4_645 no
C65 O2 3.33(8) . 1_655 no
C3 H15 2.7414 . . no
C3 H29 2.8051 . . no
C3 H44 2.9971 . 1_455 no
C7 H53 3.0671 . 3_546 no
C8 H66 2.9456 . 4_444 no
C21 H29 2.9138 . 3_556 no
C22 H29 2.8259 . 3_556 no
C22 H68 2.9785 . 3_656 no
C34 H46 2.7661 . . no
C34 H58 2.8398 . . no
C40 H16 2.9744 . 4_645 no
C42 H66 3.0161 . . no
C64 H46 2.9487 . 2_756 no
C65 H43 2.8450 . . no
H11 H16 2.2644 . . no
H12 H13 2.5186 . 3_546 no
H13 H12 2.5186 . 3_546 no
H13 H56 2.3912 . 3_546 no
H14 F62 2.8304 . 1_455 no
H14 H53 2.2567 . 3_546 no
H15 O2 2.1883 . . no
H15 C3 2.7414 . . no
H16 H18 2.0832 . . no
H16 C40 2.9744 . 4_444 no
H16 H11 2.2644 . . no
H16 F17 1.7476 . . no
H18 P30 3.0536 . . no
H18 F17 1.7608 . . no
H18 H16 2.0832 . . no
H18 H26 2.1981 . . no
H18 Ag1 3.6242 . 3_656 no
H26 H18 2.1981 . . no
H26 N63 2.8729 . . no
H26 F60 2.6866 . . no
H26 Ag1 3.2979 . 3_656 no
H27 F60 2.6223 . 3_656 no
H28 H68 2.5403 . 3_656 no
H28 O2 2.4186 . 3_556 no
H28 H29 2.2788 . 3_556 no
H29 H28 2.2788 . 3_556 no
H29 C3 2.8051 . . no
H29 H29 2.4049 . 3_556 no
H29 C22 2.8259 . 3_556 no
H29 O2 2.2379 . . no
H29 C21 2.9138 . 3_556 no
H32 H55 2.2400 . . no
H32 F59 2.7768 . . no
H32 F31 1.8283 . . no
H32 H36 1.9945 . . no
H32 P30 3.0849 . . no
H36 F31 2.7563 . . no
H36 H43 2.2979 . . no
H36 F59 1.8084 . . no
H36 H32 1.9945 . . no
H36 P30 3.1036 . . no
H43 F59 2.3774 . . no
H43 C65 2.8450 . . no
H43 H36 2.2979 . . no
H43 H66 2.1415 . . no
H44 C3 2.9971 . 1_655 no
H44 H57 2.5228 . 2_756 no
H45 N39 1.9776 . . no
H45 Ag1 3.0826 . 2_746 no
H46 N39 2.0759 . . no
H46 C34 2.7661 . . no
H46 Ag1 3.0323 . 2_746 no
H46 N63 2.6687 . 2_746 no
H46 C64 2.9487 . 2_746 no
H46 O47 2.2348 . . no
H53 C7 3.0671 . 3_546 no
H53 H14 2.2568 . 3_546 no
H55 F31 2.3524 . . no
H55 H32 2.2400 . . no
H55 Ag1 3.1278 . 2_646 no
H56 Ag1 3.3272 . 2_646 no
H56 H13 2.3912 . 3_546 no
H57 H44 2.5228 . 2_746 no
H58 H67 2.4454 . 2_746 no
H58 C34 2.8398 . . no
H58 O47 2.2012 . . no
H66 C42 3.0161 . . no
H66 H43 2.1415 . . no
H66 C8 2.9456 . 4_645 no
H67 H58 2.4454 . 2_756 no
H67 O47 2.3469 . 2_756 no
H68 C22 2.9785 . 3_656 no
H68 H28 2.5403 . 3_656 no
H68 O2 2.4252 . 1_655 no

loop_
_geom_hbond_atom_site_label_D
_geom_hbond_atom_site_label_H
_geom_hbond_atom_site_label_A
_geom_hbond_distance_DH
_geom_hbond_distance_HA
_geom_hbond_distance_DA
_geom_hbond_angle_DHA
_geom_hbond_site_symmetry_A
_geom_hbond_publ_flag
N4 H16 F17 1.0689 1.7476 2.67(6) 141.93 . yes
N19 H18 F17 1.0358 1.7608 2.75(8) 158.39 . yes
N33 H32 F31 1.0340 1.8283 2.84(8) 164.07 . yes
N35 H36 F59 1.0009 1.8084 2.76(9) 156.63 . yes
C6 H15 O2 1.0005 2.1883 2.84(7) 121.64 . yes
C22 H28 O2 0.9601 2.4186 3.36(8) 165.19 3_556 yes
C21 H29 O2 0.9732 2.2379 2.84(7) 118.61 . yes
C42 H43 F59 1.1002 2.3774 3.22(9) 132.06 . yes
C38 H46 O47 1.0652 2.2348 2.93(8) 121.42 . yes
C54 H55 F31 1.0655 2.3524 3.24(7) 139.80 . yes
C49 H58 O47 1.1178 2.2012 2.98(8) 124.51 . yes
C65 H67 O47 1.0393 2.3469 3.22(7) 140.54 2_756 yes
C65 H68 O2 1.0345 2.4252 3.33(8) 145.08 1_655 yes

loop_
_geom_torsion_atom_site_label_1
_geom_torsion_atom_site_label_2
_geom_torsion_atom_site_label_3
_geom_torsion_atom_site_label_4
_geom_torsion
_geom_torsion_site_symmetry_1
_geom_torsion_site_symmetry_2
_geom_torsion_site_symmetry_3
_geom_torsion_site_symmetry_4
_geom_torsion_publ_flag
N63 Ag1 N24 C23 167(4) . . . . no
N63 Ag1 N24 C25 8(5) . . . . no
C5 N4 C3 O2 -16(8) . . . . no
C5 N4 C3 N19 178(5) . . . . no
C3 N4 C5 C10 -157(6) . . . . no
C3 N4 C5 C6 10(8) . . . . no
C20 N19 C3 N4 162(5) . . . . no
C20 N19 C3 O2 -6(8) . . . . no
C3 N19 C20 C21 21(9) . . . . no
C3 N19 C20 C25 172(5) . . . . no
Ag1 N24 C25 C20 -178(4) . . . . no
C25 N24 C23 C22 -12(8) . . . . no
C23 N24 C25 C20 24(9) . . . . no
Ag1 N24 C23 C22 -171(4) . . . . no
C48 N33 C34 N35 -172(6) . . . . no
C48 N33 C34 O47 14.00(**) . . . . no
C34 N33 C48 C54 159(7) . . . . no
C34 N33 C48 C49 -32.00(**) . . . . no
C37 N35 C34 N33 169(6) . . . . no
C34 N35 C37 C42 174(7) . . . . no
C37 N35 C34 O47 -18.00(**) . . . . no
C34 N35 C37 C38 37.00(**) . . . . no
C38 N39 C40 C41 -6(9) . . . . no
C40 N39 C38 C37 -6(9) . . . . no
N4 C5 C6 C7 -163(5) . . . . no
N4 C5 C10 C9 166(6) . . . . no
C10 C5 C6 C7 -1.00(**) . . . . no
C6 C5 C10 C9 3.00(**) . . . . no
C5 C6 C7 C8 -15(9) . . . . no
C6 C7 C8 C9 27.00(**) . . . . no
C7 C8 C9 C10 -25.00(**) . . . . no
C8 C9 C10 C5 9.00(**) . . . . no
C21 C20 C25 N24 -27(9) . . . . no
N19 C20 C25 N24 -179(6) . . . . no
N19 C20 C21 C22 166(5) . . . . no
C25 C20 C21 C22 17(8) . . . . no
C20 C21 C22 C23 -6(8) . . . . no
C21 C22 C23 N24 3(8) . . . . no
N35 C37 C42 C41 -165(7) . . . . no
C42 C37 C38 N39 17(9) . . . . no
C38 C37 C42 C41 -21.00(**) . . . . no
N35 C37 C38 N39 157(6) . . . . no
N39 C40 C41 C42 4.00(**) . . . . no
C40 C41 C42 C37 12.00(**) . . . . no
N33 C48 C49 C50 160(6) . . . . no
C54 C48 C49 C50 -33.00(**) . . . . no
N33 C48 C54 C52 175(6) . . . . no
C49 C48 C54 C52 7.00(**) . . . . no
C48 C49 C50 C51 46(9) . . . . no
C49 C50 C51 C52 -43.00(**) . . . . no
C50 C51 C52 C54 18.00(**) . . . . no
C51 C52 C54 C48 2.00(**) . . . . no
